data_4021762
loop_
_publ_author_name
'Don Antoine Lanfranchi'
'Gilles Hanquet'

_publ_contact_author_address
;

Institut Le Bel, rue Blaise Pascal, 67000 STRASBOURG, FRANCE

;
_publ_contact_author_email toto@chimie.u-strasbg.fr
_publ_contact_author_fax 0390240000
_publ_contact_author_name
;

Toto Martin

;
_publ_contact_author_phone 0390240000
_publ_section_title
;
 Asymmetric Diels-Alder Reactions of a New Enantiomerically Pure
 Sulfinylquinone: A Straightforward Access to Functionalized
 Wieland-Miescher Ketone Analogues with (R) Absolute Configuration
;
_journal_name_full 'Journal of Organic Chemistry'
_journal_page_first 4854
_journal_page_last 4861
_journal_paper_doi 10.1021/jo060486n
_journal_volume 71
_journal_year 2006
_chemical_formula_moiety 'C20 H20 O4 S'
_chemical_formula_sum 'C20 H20 O4 S'
_chemical_formula_weight 356.42
_chemical_name_systematic
; 
 ? 
;
_space_group_IT_number 19
_symmetry_cell_setting orthorhombic
_symmetry_space_group_name_Hall 'P 2ac 2ab'
_symmetry_space_group_name_H-M 'P 21 21 21'
_atom_sites_solution_hydrogens geom
_atom_sites_solution_primary direct
_atom_sites_solution_secondary difmap
_audit_creation_date 10-02-04
_audit_creation_method SHELXL-97
_cell_angle_alpha 90.00
_cell_angle_beta 90.00
_cell_angle_gamma 90.00
_cell_formula_units_Z 4
_cell_length_a 7.54300(10)
_cell_length_b 10.5080(2)
_cell_length_c 21.9210(4)
_cell_measurement_reflns_used 2848
_cell_measurement_temperature 173(2)
_cell_measurement_theta_max 30.034
_cell_measurement_theta_min 0.998
_cell_volume 1737.50(5)
_computing_cell_refinement 'Denzo (Nonius B.V., 1998)'
_computing_data_collection 'Collect (Nonius B.V., 1998)'
_computing_data_reduction 'Denzo (Nonius B.V., 1998)'
_computing_molecular_graphics 'PLATON 98 (Spek, 1998)'
_computing_publication_material 'SHELXL-97 (Sheldrick, 1997)'
_computing_structure_refinement 'SHELXL-97 (Sheldrick, 1997)'
_computing_structure_solution 'SHELXS-97 (Sheldrick, 1997)'
_diffrn_ambient_temperature 173(2)
_diffrn_measured_fraction_theta_full 0.999
_diffrn_measured_fraction_theta_max 0.999
_diffrn_measurement_device_type KappaCCD
_diffrn_measurement_method '\p scans'
_diffrn_radiation_monochromator graphite
_diffrn_radiation_source 'fine-focus sealed tube'
_diffrn_radiation_type MoK\a
_diffrn_radiation_wavelength 0.71073
_diffrn_reflns_av_R_equivalents 0.0000
_diffrn_reflns_av_sigmaI/netI 0.0411
_diffrn_reflns_limit_h_max 10
_diffrn_reflns_limit_h_min -10
_diffrn_reflns_limit_k_max 14
_diffrn_reflns_limit_k_min -14
_diffrn_reflns_limit_l_max 30
_diffrn_reflns_limit_l_min -30
_diffrn_reflns_number 5070
_diffrn_reflns_theta_full 30.02
_diffrn_reflns_theta_max 30.02
_diffrn_reflns_theta_min 2.69
_diffrn_standards_decay_% 0
_diffrn_standards_interval_count 0
_diffrn_standards_interval_time .
_diffrn_standards_number 0
_exptl_absorpt_coefficient_mu 0.208
_exptl_absorpt_correction_type none
_exptl_crystal_colour colorless
_exptl_crystal_density_diffrn 1.363
_exptl_crystal_density_method 'not measured'
_exptl_crystal_description prism
_exptl_crystal_F_000 752
_exptl_crystal_size_max 0.20
_exptl_crystal_size_mid 0.20
_exptl_crystal_size_min 0.15
_refine_diff_density_max 0.208
_refine_diff_density_min -0.277
_refine_diff_density_rms 0.047
_refine_ls_abs_structure_details 'Flack H D (1983), Acta Cryst. A39, 876-881'
_refine_ls_abs_structure_Flack -0.02(6)
_refine_ls_extinction_method none
_refine_ls_goodness_of_fit_ref 1.021
_refine_ls_hydrogen_treatment constr
_refine_ls_matrix_type full
_refine_ls_number_parameters 226
_refine_ls_number_reflns 5070
_refine_ls_number_restraints 0
_refine_ls_restrained_S_all 1.021
_refine_ls_R_factor_all 0.0480
_refine_ls_R_factor_gt 0.0372
_refine_ls_shift/su_max 0.002
_refine_ls_shift/su_mean 0.000
_refine_ls_structure_factor_coef Fsqd
_refine_ls_weighting_details 'calc w=1/[\s^2^(Fo^2^)+(0.0472P)^2^+0.2687P] where P=(Fo^2^+2Fc^2^)/3'
_refine_ls_weighting_scheme calc
_refine_ls_wR_factor_gt 0.0880
_refine_ls_wR_factor_ref 0.0937
_reflns_number_gt 4385
_reflns_number_total 5070
_reflns_threshold_expression >2sigma(I)
_cod_data_source_file jo060486nsi20060313_125843.cif
_cod_database_code 4021762

loop_
_symmetry_equiv_pos_as_xyz
'x, y, z'
'-x+1/2, -y, z+1/2'
'x+1/2, -y+1/2, -z'
'-x, y+1/2, -z+1/2'

loop_
_atom_site_label
_atom_site_type_symbol
_atom_site_fract_x
_atom_site_fract_y
_atom_site_fract_z
_atom_site_U_iso_or_equiv
_atom_site_adp_type
_atom_site_occupancy
_atom_site_symmetry_multiplicity
_atom_site_calc_flag
S1 S 0.57596(4) 0.25184(4) 0.726564(16) 0.02505(9) Uani 1 1 d
O3 O 0.80298(16) -0.13155(10) 0.69927(5) 0.0277(2) Uani 1 1 d
O1 O 0.93341(16) 0.08062(10) 0.74665(5) 0.0297(2) Uani 1 1 d
O4 O 0.47046(16) 0.13170(12) 0.72538(6) 0.0376(3) Uani 1 1 d
O2 O 0.7839(2) 0.10676(12) 0.51831(5) 0.0389(3) Uani 1 1 d
C3 C 0.7918(2) -0.02579(14) 0.66596(7) 0.0229(3) Uani 1 1 d
C1 C 0.77769(19) 0.21810(13) 0.67894(6) 0.0202(3) Uani 1 1 d
C13 C 0.7955(2) -0.25137(15) 0.66724(7) 0.0288(3) Uani 1 1 d
H13A H 0.6873 -0.2548 0.6425 0.043 Uiso 1 1 calc
H13B H 0.7948 -0.3214 0.6968 0.043 Uiso 1 1 calc
H13C H 0.8993 -0.2594 0.6406 0.043 Uiso 1 1 calc
C9 C 1.0818(2) 0.27596(16) 0.65433(7) 0.0293(3) Uani 1 1 d
H9 H 1.1882 0.2462 0.6726 0.035 Uiso 1 1 calc
C2 C 0.84207(19) 0.08970(14) 0.70142(7) 0.0215(3) Uani 1 1 d
C15 C 0.7082(2) 0.38483(15) 0.82314(7) 0.0280(3) Uani 1 1 d
H15 H 0.6995 0.4566 0.7970 0.034 Uiso 1 1 calc
C8 C 1.0481(2) 0.28239(17) 0.59480(8) 0.0320(4) Uani 1 1 d
H8 H 1.1267 0.2591 0.5628 0.038 Uiso 1 1 calc
C6 C 0.7303(2) 0.22630(14) 0.60860(6) 0.0234(3) Uani 1 1 d
C14 C 0.66669(19) 0.26382(16) 0.80179(6) 0.0250(3) Uani 1 1 d
C10 C 0.9192(2) 0.32484(14) 0.68785(7) 0.0246(3) Uani 1 1 d
H10 H 0.9384 0.3551 0.7306 0.030 Uiso 1 1 calc
C5 C 0.7652(2) 0.10333(15) 0.57358(7) 0.0258(3) Uani 1 1 d
C7 C 0.8614(2) 0.33373(16) 0.58737(8) 0.0298(3) Uani 1 1 d
H7 H 0.8345 0.3727 0.5468 0.036 Uiso 1 1 calc
C12 C 0.5373(2) 0.26150(19) 0.59327(7) 0.0332(4) Uani 1 1 d
H12A H 0.5248 0.2717 0.5490 0.050 Uiso 1 1 calc
H12B H 0.5061 0.3415 0.6136 0.050 Uiso 1 1 calc
H12C H 0.4580 0.1937 0.6074 0.050 Uiso 1 1 calc
C4 C 0.7628(2) -0.01776(14) 0.60561(7) 0.0269(3) Uani 1 1 d
H4 H 0.7401 -0.0934 0.5832 0.032 Uiso 1 1 calc
C16 C 0.7626(2) 0.39913(17) 0.88336(8) 0.0329(4) Uani 1 1 d
H16 H 0.7934 0.4813 0.8979 0.039 Uiso 1 1 calc
C20 C 0.6745(2) 0.15924(16) 0.84007(8) 0.0310(4) Uani 1 1 d
H20 H 0.6438 0.0771 0.8254 0.037 Uiso 1 1 calc
C11 C 0.8541(2) 0.42487(15) 0.64180(8) 0.0331(4) Uani 1 1 d
H11A H 0.7326 0.4555 0.6506 0.040 Uiso 1 1 calc
H11B H 0.9364 0.4977 0.6376 0.040 Uiso 1 1 calc
C19 C 0.7280(2) 0.17577(18) 0.90030(8) 0.0367(4) Uani 1 1 d
H19 H 0.7340 0.1041 0.9266 0.044 Uiso 1 1 calc
C17 C 0.7727(2) 0.29567(19) 0.92259(8) 0.0366(4) Uani 1 1 d
C18 C 0.8308(3) 0.3147(3) 0.98814(9) 0.0573(6) Uani 1 1 d
H18A H 0.7261 0.3183 1.0146 0.086 Uiso 1 1 calc
H18B H 0.8972 0.3945 0.9916 0.086 Uiso 1 1 calc
H18C H 0.9065 0.2435 1.0007 0.086 Uiso 1 1 calc

loop_
_atom_site_aniso_label
_atom_site_aniso_U_11
_atom_site_aniso_U_22
_atom_site_aniso_U_33
_atom_site_aniso_U_23
_atom_site_aniso_U_13
_atom_site_aniso_U_12
S1 0.02021(15) 0.02955(18) 0.02539(17) -0.00402(16) -0.00038(13) 0.00210(17)
O3 0.0363(6) 0.0217(5) 0.0252(5) 0.0013(4) -0.0020(5) 0.0011(5)
O1 0.0333(6) 0.0295(5) 0.0263(5) -0.0019(4) -0.0103(5) 0.0049(5)
O4 0.0285(6) 0.0437(7) 0.0406(7) -0.0089(6) 0.0051(5) -0.0122(5)
O2 0.0575(8) 0.0393(7) 0.0200(5) -0.0006(5) 0.0006(6) 0.0013(6)
C3 0.0233(7) 0.0223(7) 0.0232(7) -0.0010(6) 0.0006(6) 0.0018(6)
C1 0.0187(6) 0.0224(7) 0.0196(6) -0.0019(5) -0.0004(5) 0.0021(5)
C13 0.0326(7) 0.0213(7) 0.0327(8) -0.0018(7) 0.0028(6) -0.0019(7)
C9 0.0211(6) 0.0357(9) 0.0311(8) 0.0020(7) 0.0017(6) -0.0046(7)
C2 0.0199(6) 0.0243(7) 0.0204(7) -0.0005(6) 0.0005(5) 0.0023(6)
C15 0.0314(8) 0.0265(8) 0.0262(8) -0.0023(6) 0.0022(6) 0.0046(7)
C8 0.0291(8) 0.0390(9) 0.0280(8) 0.0020(6) 0.0048(6) -0.0066(7)
C6 0.0244(6) 0.0263(7) 0.0195(6) 0.0017(5) -0.0026(5) 0.0021(6)
C14 0.0224(6) 0.0294(8) 0.0231(7) -0.0010(6) 0.0024(5) 0.0028(6)
C10 0.0247(7) 0.0239(7) 0.0254(7) -0.0020(6) -0.0025(6) -0.0053(6)
C5 0.0264(7) 0.0308(8) 0.0203(7) -0.0008(6) -0.0025(6) 0.0014(6)
C7 0.0341(8) 0.0282(8) 0.0272(8) 0.0056(6) -0.0024(6) -0.0020(7)
C12 0.0275(7) 0.0439(9) 0.0283(8) 0.0006(8) -0.0072(6) 0.0064(8)
C4 0.0327(8) 0.0254(7) 0.0226(7) -0.0036(6) -0.0038(6) -0.0009(7)
C16 0.0311(8) 0.0394(9) 0.0281(8) -0.0061(7) 0.0019(7) 0.0001(8)
C20 0.0324(9) 0.0271(8) 0.0336(9) 0.0035(7) 0.0062(7) -0.0008(7)
C11 0.0381(9) 0.0241(8) 0.0371(9) 0.0025(7) -0.0020(7) -0.0005(7)
C19 0.0332(9) 0.0446(10) 0.0322(9) 0.0128(8) 0.0065(7) 0.0018(8)
C17 0.0289(8) 0.0559(11) 0.0250(8) 0.0005(7) 0.0014(7) 0.0003(8)
C18 0.0548(13) 0.0896(17) 0.0275(9) 0.0017(10) -0.0024(9) -0.0071(12)

loop_
_atom_type_symbol
_atom_type_description
_atom_type_scat_dispersion_real
_atom_type_scat_dispersion_imag
_atom_type_scat_source
C C 0.0033 0.0016 'International Tables Vol C Tables 4.2.6.8 and 6.1.1.4'
H H 0.0000 0.0000 'International Tables Vol C Tables 4.2.6.8 and 6.1.1.4'
O O 0.0106 0.0060 'International Tables Vol C Tables 4.2.6.8 and 6.1.1.4'
S S 0.1246 0.1234 'International Tables Vol C Tables 4.2.6.8 and 6.1.1.4'

loop_
_geom_angle_atom_site_label_1
_geom_angle_atom_site_label_2
_geom_angle_atom_site_label_3
_geom_angle
O4 S1 C14 106.22(8)
O4 S1 C1 105.21(7)
C14 S1 C1 102.45(6)
C3 O3 C13 117.30(11)
O3 C3 C4 127.04(14)
O3 C3 C2 112.17(12)
C4 C3 C2 120.26(13)
C2 C1 C10 112.32(12)
C2 C1 C6 115.89(11)
C10 C1 C6 103.70(11)
C2 C1 S1 104.28(10)
C10 C1 S1 110.41(9)
C6 C1 S1 110.35(10)
O3 C13 H13A 109.5
O3 C13 H13B 109.5
H13A C13 H13B 109.5
O3 C13 H13C 109.5
H13A C13 H13C 109.5
H13B C13 H13C 109.5
C8 C9 C10 107.65(14)
C8 C9 H9 126.2
C10 C9 H9 126.2
O1 C2 C3 120.50(13)
O1 C2 C1 121.22(13)
C3 C2 C1 118.28(12)
C14 C15 C16 118.99(15)
C14 C15 H15 120.5
C16 C15 H15 120.5
C9 C8 C7 107.49(14)
C9 C8 H8 126.3
C7 C8 H8 126.3
C5 C6 C12 104.86(13)
C5 C6 C7 110.55(13)
C12 C6 C7 110.98(13)
C5 C6 C1 113.87(11)
C12 C6 C1 116.01(12)
C7 C6 C1 100.69(12)
C20 C14 C15 120.83(14)
C20 C14 S1 121.27(13)
C15 C14 S1 117.41(12)
C9 C10 C11 99.87(13)
C9 C10 C1 104.39(12)
C11 C10 C1 100.97(12)
C9 C10 H10 116.4
C11 C10 H10 116.4
C1 C10 H10 116.4
O2 C5 C4 120.45(14)
O2 C5 C6 119.64(14)
C4 C5 C6 119.76(12)
C8 C7 C11 99.92(14)
C8 C7 C6 107.27(13)
C11 C7 C6 101.29(13)
C8 C7 H7 115.5
C11 C7 H7 115.5
C6 C7 H7 115.5
C6 C12 H12A 109.5
C6 C12 H12B 109.5
H12A C12 H12B 109.5
C6 C12 H12C 109.5
H12A C12 H12C 109.5
H12B C12 H12C 109.5
C3 C4 C5 121.91(14)
C3 C4 H4 119.0
C5 C4 H4 119.0
C17 C16 C15 121.31(16)
C17 C16 H16 119.3
C15 C16 H16 119.3
C14 C20 C19 119.25(16)
C14 C20 H20 120.4
C19 C20 H20 120.4
C7 C11 C10 94.16(12)
C7 C11 H11A 112.9
C10 C11 H11A 112.9
C7 C11 H11B 112.9
C10 C11 H11B 112.9
H11A C11 H11B 110.3
C20 C19 C17 121.06(16)
C20 C19 H19 119.5
C17 C19 H19 119.5
C16 C17 C19 118.54(15)
C16 C17 C18 120.01(18)
C19 C17 C18 121.45(17)
C17 C18 H18A 109.5
C17 C18 H18B 109.5
H18A C18 H18B 109.5
C17 C18 H18C 109.5
H18A C18 H18C 109.5
H18B C18 H18C 109.5

loop_
_geom_bond_atom_site_label_1
_geom_bond_atom_site_label_2
_geom_bond_distance
S1 O4 1.4926(12)
S1 C14 1.7899(15)
S1 C1 1.8792(15)
O3 C3 1.3324(18)
O3 C13 1.4428(19)
O1 C2 1.2113(18)
O2 C5 1.2203(18)
C3 C4 1.344(2)
C3 C2 1.490(2)
C1 C2 1.516(2)
C1 C10 1.561(2)
C1 C6 1.585(2)
C13 H13A 0.9800
C13 H13B 0.9800
C13 H13C 0.9800
C9 C8 1.331(2)
C9 C10 1.519(2)
C9 H9 0.9500
C15 C14 1.391(2)
C15 C16 1.391(2)
C15 H15 0.9500
C8 C7 1.517(2)
C8 H8 0.9500
C6 C5 1.526(2)
C6 C12 1.540(2)
C6 C7 1.571(2)
C14 C20 1.384(2)
C10 C11 1.538(2)
C10 H10 1.0000
C5 C4 1.453(2)
C7 C11 1.531(2)
C7 H7 1.0000
C12 H12A 0.9800
C12 H12B 0.9800
C12 H12C 0.9800
C4 H4 0.9500
C16 C17 1.388(3)
C16 H16 0.9500
C20 C19 1.391(3)
C20 H20 0.9500
C11 H11A 0.9900
C11 H11B 0.9900
C19 C17 1.393(3)
C19 H19 0.9500
C17 C18 1.515(3)
C18 H18A 0.9800
C18 H18B 0.9800
C18 H18C 0.9800

loop_
_geom_torsion_atom_site_label_1
_geom_torsion_atom_site_label_2
_geom_torsion_atom_site_label_3
_geom_torsion_atom_site_label_4
_geom_torsion
C13 O3 C3 C4 4.6(2)
C13 O3 C3 C2 -166.89(12)
O4 S1 C1 C2 -46.73(11)
C14 S1 C1 C2 64.16(10)
O4 S1 C1 C10 -167.57(10)
C14 S1 C1 C10 -56.69(11)
O4 S1 C1 C6 78.37(11)
C14 S1 C1 C6 -170.74(10)
O3 C3 C2 O1 21.6(2)
C4 C3 C2 O1 -150.53(16)
O3 C3 C2 C1 -159.07(13)
C4 C3 C2 C1 28.8(2)
C10 C1 C2 O1 37.00(19)
C6 C1 C2 O1 155.94(14)
S1 C1 C2 O1 -82.57(15)
C10 C1 C2 C3 -142.30(13)
C6 C1 C2 C3 -23.36(19)
S1 C1 C2 C3 98.14(13)
C10 C9 C8 C7 -0.87(17)
C2 C1 C6 C5 -2.53(19)
C10 C1 C6 C5 121.03(14)
S1 C1 C6 C5 -120.72(12)
C2 C1 C6 C12 119.33(15)
C10 C1 C6 C12 -117.11(14)
S1 C1 C6 C12 1.14(16)
C2 C1 C6 C7 -120.83(13)
C10 C1 C6 C7 2.73(14)
S1 C1 C6 C7 120.97(11)
C16 C15 C14 C20 1.7(2)
C16 C15 C14 S1 173.81(13)
O4 S1 C14 C20 17.35(15)
C1 S1 C14 C20 -92.78(13)
O4 S1 C14 C15 -154.70(12)
C1 S1 C14 C15 95.17(13)
C8 C9 C10 C11 -32.58(16)
C8 C9 C10 C1 71.55(15)
C2 C1 C10 C9 56.35(15)
C6 C1 C10 C9 -69.52(13)
S1 C1 C10 C9 172.27(10)
C2 C1 C10 C11 159.64(12)
C6 C1 C10 C11 33.77(14)
S1 C1 C10 C11 -84.43(12)
C12 C6 C5 O2 73.34(18)
C7 C6 C5 O2 -46.3(2)
C1 C6 C5 O2 -158.82(15)
C12 C6 C5 C4 -102.18(16)
C7 C6 C5 C4 138.15(14)
C1 C6 C5 C4 25.7(2)
C9 C8 C7 C11 34.20(17)
C9 C8 C7 C6 -71.03(17)
C5 C6 C7 C8 -55.13(16)
C12 C6 C7 C8 -171.05(13)
C1 C6 C7 C8 65.56(15)
C5 C6 C7 C11 -159.38(13)
C12 C6 C7 C11 84.71(15)
C1 C6 C7 C11 -38.68(14)
O3 C3 C4 C5 -175.82(15)
C2 C3 C4 C5 -4.9(2)
O2 C5 C4 C3 161.17(17)
C6 C5 C4 C3 -23.4(2)
C14 C15 C16 C17 -1.3(3)
C15 C14 C20 C19 -1.2(2)
S1 C14 C20 C19 -173.01(13)
C8 C7 C11 C10 -50.67(14)
C6 C7 C11 C10 59.35(14)
C9 C10 C11 C7 50.11(14)
C1 C10 C11 C7 -56.79(14)
C14 C20 C19 C17 0.3(3)
C15 C16 C17 C19 0.4(3)
C15 C16 C17 C18 -179.39(18)
C20 C19 C17 C16 0.1(3)
C20 C19 C17 C18 179.90(17)

loop_
_cod_related_entry_id
_cod_related_entry_database
_cod_related_entry_code
1 ChemSpider 21194343
